data_2208389
loop_
_publ_author_name
'Janet M. S. Skakle'
'Bj\"orn Gojdka'
'James L. Wardell'

_publ_section_title
;
 Cocrystallized 1,2-dibromo-4,5-dimethyl-3-nitrobenzene and
 1,2-dibromo-4,5,6-trimethyl-3-nitrobenzene
;
_journal_coeditor_code NC6061
_journal_issue 3
_journal_name_full 'Acta Crystallographica Section E'
_journal_page_first o1001
_journal_page_last o1002
_journal_paper_doi 10.1107/S1600536806003631
_journal_volume 62
_journal_year 2006
_chemical_formula_iupac 'C8 H7 Br2 N O2, C9 H9 Br2 N O2'
_chemical_formula_moiety 'C8 H7 Br2 N O2, C9 H9 Br2 N O2'
_chemical_formula_sum 'C17 H16 Br4 N2 O4'
_chemical_formula_weight 631.96
_chemical_name_systematic
;
1,2-dibromo-4,5-dimethyl-3-nitrobenzene--
1,2-dibromo-4,5,6-trimethyl-3-nitrobenzene (1/1)
;
_space_group_IT_number 62
_symmetry_cell_setting orthorhombic
_symmetry_space_group_name_Hall '-P 2ac 2n'
_symmetry_space_group_name_H-M 'P n m a'
_atom_sites_solution_hydrogens difmap
_atom_sites_solution_primary direct
_atom_sites_solution_secondary difmap
_audit_creation_method SHELXL-97
_cell_angle_alpha 90.00
_cell_angle_beta 90.00
_cell_angle_gamma 90.00
_cell_formula_units_Z 2
_cell_length_a 8.9730(3)
_cell_length_b 7.1165(2)
_cell_length_c 15.2972(5)
_cell_measurement_reflns_used 1315
_cell_measurement_temperature 120(2)
_cell_measurement_theta_max 27.48
_cell_measurement_theta_min 2.91
_cell_volume 976.82(5)
_computing_cell_refinement
;
DENZO (Otwinowski & Minor, 1997) and COLLECT
;
_computing_data_collection 'COLLECT (Hooft, 1998)'
_computing_data_reduction
;
DENZO and COLLECT
;
_computing_molecular_graphics
;
ORTEP-3 for Windows (Farrugia, 1997)
;
_computing_publication_material SHELXL97
_computing_structure_refinement
;
OSCAIL and SHELXL97 (Sheldrick, 1997)
;
_computing_structure_solution
;
OSCAIL (McArdle, 2003) and SHELXS97 (Sheldrick, 1997)
;
_diffrn_ambient_temperature 120(2)
_diffrn_detector_area_resol_mean 9.091
_diffrn_measured_fraction_theta_full 0.994
_diffrn_measured_fraction_theta_max 0.994
_diffrn_measurement_device_type 'Nonius KappaCCD'
_diffrn_measurement_method '\f and \w'
_diffrn_radiation_monochromator graphite
_diffrn_radiation_source 'Bruker-Nonius FR591 rotating anode'
_diffrn_radiation_type MoK\a
_diffrn_radiation_wavelength 0.71073
_diffrn_reflns_av_R_equivalents 0.0393
_diffrn_reflns_av_sigmaI/netI 0.0224
_diffrn_reflns_limit_h_max 11
_diffrn_reflns_limit_h_min -11
_diffrn_reflns_limit_k_max 8
_diffrn_reflns_limit_k_min -9
_diffrn_reflns_limit_l_max 19
_diffrn_reflns_limit_l_min -17
_diffrn_reflns_number 10287
_diffrn_reflns_theta_full 27.50
_diffrn_reflns_theta_max 27.50
_diffrn_reflns_theta_min 3.50
_diffrn_standards_decay_% 0
_diffrn_standards_number 0
_exptl_absorpt_coefficient_mu 8.267
_exptl_absorpt_correction_T_max 0.289
_exptl_absorpt_correction_T_min 0.101
_exptl_absorpt_correction_type multi-scan
_exptl_absorpt_process_details '(SADABS; Sheldrick, 2003)'
_exptl_crystal_colour colourless
_exptl_crystal_density_diffrn 2.149
_exptl_crystal_density_method 'not measured'
_exptl_crystal_description rod
_exptl_crystal_F_000 608
_exptl_crystal_size_max 0.60
_exptl_crystal_size_mid 0.15
_exptl_crystal_size_min 0.15
_refine_diff_density_max 0.718
_refine_diff_density_min -0.817
_refine_ls_extinction_method none
_refine_ls_goodness_of_fit_ref 1.109
_refine_ls_hydrogen_treatment constr
_refine_ls_matrix_type full
_refine_ls_number_parameters 84
_refine_ls_number_reflns 1199
_refine_ls_number_restraints 0
_refine_ls_restrained_S_all 1.109
_refine_ls_R_factor_all 0.0377
_refine_ls_R_factor_gt 0.0298
_refine_ls_shift/su_max 0.000
_refine_ls_shift/su_mean 0.000
_refine_ls_structure_factor_coef Fsqd
_refine_ls_weighting_details 'calc w=1/[\s^2^(Fo^2^)+(0.0366P)^2^+1.2866P] where P=(Fo^2^+2Fc^2^)/3'
_refine_ls_weighting_scheme calc
_refine_ls_wR_factor_gt 0.0700
_refine_ls_wR_factor_ref 0.0734
_reflns_number_gt 1047
_reflns_number_total 1199
_reflns_threshold_expression I>2\s(I)
_cod_data_source_file nc6061.cif
_cod_data_source_block I
_cod_original_sg_symbol_H-M 'P nma'
_cod_database_code 2208389
_cod_database_fobs_code 2208389

loop_
_symmetry_equiv_pos_as_xyz
'x, y, z'
'-x+1/2, -y, z+1/2'
'-x, y+1/2, -z'
'x+1/2, -y+1/2, -z+1/2'
'-x, -y, -z'
'x-1/2, y, -z-1/2'
'x, -y-1/2, z'
'-x-1/2, y-1/2, z-1/2'

loop_
_atom_site_type_symbol
_atom_site_label
_atom_site_fract_x
_atom_site_fract_y
_atom_site_fract_z
_atom_site_U_iso_or_equiv
_atom_site_adp_type
_atom_site_calc_flag
_atom_site_refinement_flags
_atom_site_occupancy
_atom_site_disorder_assembly
_atom_site_disorder_group
C C1 0.6963(5) 0.2500 0.4618(3) 0.0192(8) Uani d S 1 . .
N N1 0.8300(4) 0.2500 0.4048(2) 0.0323(9) Uani d S 1 . .
O O1 0.8807(3) 0.0978(4) 0.38353(17) 0.0532(8) Uani d . 1 . .
C C2 0.5567(5) 0.2500 0.4221(2) 0.0189(8) Uani d S 1 . .
Br Br2 0.54155(5) 0.2500 0.29954(3) 0.03157(15) Uani d S 1 . .
C C3 0.4341(4) 0.2500 0.4764(3) 0.0213(8) Uani d S 1 . .
Br Br3 0.23875(5) 0.2500 0.42946(3) 0.03008(15) Uani d S 1 . .
C C4 0.4506(5) 0.2500 0.5661(3) 0.0239(9) Uani d S 1 . .
H H4 0.3644 0.2500 0.6021 0.029 Uiso calc SPR 0.50 A 1
C C41 0.3033(12) 0.2500 0.6320(8) 0.043(2) Uani d SP 0.50 B 2
H H41A 0.2119 0.2500 0.5969 0.065 Uiso d SPR 0.50 B 2
H H41B 0.3063 0.3616 0.6695 0.065 Uiso d PR 0.50 B 2
C C5 0.5912(5) 0.2500 0.6050(3) 0.0226(8) Uani d S 1 . .
C C51 0.6091(6) 0.2500 0.7037(3) 0.0331(11) Uani d S 1 . .
H H51A 0.6604 0.1350 0.7220 0.050 Uiso d R 1 . .
H H51B 0.5106 0.2500 0.7313 0.050 Uiso d SR 1 . .
C C6 0.7192(5) 0.2500 0.5512(3) 0.0207(8) Uani d S 1 . .
C C61 0.8780(5) 0.2500 0.5900(3) 0.0255(9) Uani d S 1 . .
H H61A 0.8847 0.1545 0.6360 0.038 Uiso calc PR 0.50 . .
H H61B 0.8998 0.3739 0.6148 0.038 Uiso calc PR 0.50 . .
H H61C 0.9502 0.2216 0.5438 0.038 Uiso calc PR 0.50 . .

loop_
_atom_site_aniso_label
_atom_site_aniso_U_11
_atom_site_aniso_U_22
_atom_site_aniso_U_33
_atom_site_aniso_U_12
_atom_site_aniso_U_13
_atom_site_aniso_U_23
C1 0.014(2) 0.0232(19) 0.0200(18) 0.000 0.0002(15) 0.000
N1 0.0165(19) 0.059(3) 0.0216(17) 0.000 -0.0007(15) 0.000
O1 0.0462(16) 0.0744(19) 0.0391(13) 0.0353(15) 0.0170(12) 0.0122(14)
C2 0.019(2) 0.0188(18) 0.0186(18) 0.000 -0.0043(16) 0.000
Br2 0.0290(3) 0.0456(3) 0.0201(2) 0.000 -0.00710(17) 0.000
C3 0.0109(19) 0.0193(18) 0.034(2) 0.000 -0.0014(17) 0.000
Br3 0.0140(2) 0.0289(2) 0.0473(3) 0.000 -0.00640(19) 0.000
C4 0.022(2) 0.022(2) 0.028(2) 0.000 0.0064(18) 0.000
C41 0.034(6) 0.044(6) 0.051(6) 0.000 0.008(5) 0.000
C5 0.025(2) 0.0222(19) 0.0210(19) 0.000 0.0010(17) 0.000
C51 0.040(3) 0.040(3) 0.019(2) 0.000 0.0057(19) 0.000
C6 0.018(2) 0.0199(18) 0.024(2) 0.000 -0.0012(16) 0.000
C61 0.030(2) 0.027(2) 0.0199(18) 0.000 -0.0119(17) 0.000

loop_
_atom_type_symbol
_atom_type_description
_atom_type_scat_dispersion_real
_atom_type_scat_dispersion_imag
_atom_type_scat_source
C C 0.0033 0.0016 'International Tables Vol C Tables 4.2.6.8 and 6.1.1.4'
H H 0.0000 0.0000 'International Tables Vol C Tables 4.2.6.8 and 6.1.1.4'
Br Br -0.2901 2.4595 'International Tables Vol C Tables 4.2.6.8 and 6.1.1.4'
N N 0.0061 0.0033 'International Tables Vol C Tables 4.2.6.8 and 6.1.1.4'
O O 0.0106 0.0060 'International Tables Vol C Tables 4.2.6.8 and 6.1.1.4'

loop_
_geom_angle_atom_site_label_1
_geom_angle_atom_site_label_2
_geom_angle_atom_site_label_3
_geom_angle_site_symmetry_1
_geom_angle
C6 C1 C2 . 124.4(4)
C6 C1 N1 . 117.5(4)
C2 C1 N1 . 118.1(3)
O1 N1 O1 7_565 125.4(4)
O1 N1 C1 7_565 117.3(2)
O1 N1 C1 . 117.3(2)
C3 C2 C1 . 117.1(4)
C3 C2 Br2 . 122.9(3)
C1 C2 Br2 . 120.0(3)
C2 C3 C4 . 120.8(4)
C2 C3 Br3 . 120.7(3)
C4 C3 Br3 . 118.5(3)
C3 C4 C5 . 121.4(4)
C3 C4 C41 . 121.1(5)
C5 C4 C41 . 117.4(5)
C3 C4 H4 . 119.3
C5 C4 H4 . 119.3
C41 C4 H4 . 1.9
C4 C41 H41A . 109.5
C4 C41 H41B . 109.5
H41A C41 H41B . 110.0
C4 C5 C6 . 119.1(4)
C4 C5 C51 . 121.3(4)
C6 C5 C51 . 119.5(4)
C5 C51 H51A . 109.5
C5 C51 H51B . 109.4
H51A C51 H51B . 107.5
C1 C6 C5 . 117.1(4)
C1 C6 C61 . 121.1(4)
C5 C6 C61 . 121.8(4)
C6 C61 H61A . 109.5
C6 C61 H61B . 109.5
H61A C61 H61B . 109.5
C6 C61 H61C . 109.5
H61A C61 H61C . 109.5
H61B C61 H61C . 109.5

loop_
_geom_bond_atom_site_label_1
_geom_bond_atom_site_label_2
_geom_bond_site_symmetry_2
_geom_bond_distance
C1 C6 . 1.383(5)
C1 C2 . 1.392(6)
C1 N1 . 1.483(6)
N1 O1 7_565 1.219(3)
N1 O1 . 1.219(3)
C2 C3 . 1.378(6)
C2 Br2 . 1.880(4)
C3 C4 . 1.380(6)
C3 Br3 . 1.894(4)
C4 C5 . 1.394(6)
C4 C41 . 1.662(11)
C4 H4 . 0.9500
C41 H41A . 0.9799
C41 H41B . 0.9800
C5 C6 . 1.413(6)
C5 C51 . 1.519(6)
C51 H51A . 0.9800
C51 H51B . 0.9793
C6 C61 . 1.543(6)
C61 H61A . 0.9800
C61 H61B . 0.9800
C61 H61C . 0.9800

loop_
_geom_torsion_atom_site_label_1
_geom_torsion_atom_site_label_2
_geom_torsion_atom_site_label_3
_geom_torsion_atom_site_label_4
_geom_torsion_site_symmetry_4
_geom_torsion
C6 C1 N1 O1 7_565 -89.7(3)
C2 C1 N1 O1 7_565 90.3(3)
C6 C1 N1 O1 . 89.7(3)
C2 C1 N1 O1 . -90.3(3)
C6 C1 C2 C3 . 0.0000(10)
N1 C1 C2 C3 . 180.0
C6 C1 C2 Br2 . 180.0
N1 C1 C2 Br2 . 0.0
C1 C2 C3 C4 . 0.0000(10)
Br2 C2 C3 C4 . 180.0
C1 C2 C3 Br3 . 180.0
Br2 C2 C3 Br3 . 0.0
C2 C3 C4 C5 . 0.0000(10)
Br3 C3 C4 C5 . 180.0
C2 C3 C4 C41 . 180.000(2)
Br3 C3 C4 C41 . 0.000(2)
C3 C4 C5 C6 . 0.0000(10)
C41 C4 C5 C6 . 180.0
C3 C4 C5 C51 . 180.0000(10)
C41 C4 C5 C51 . 0.000(2)
C2 C1 C6 C5 . 0.0000(10)
N1 C1 C6 C5 . 180.0
C2 C1 C6 C61 . 180.0
N1 C1 C6 C61 . 0.0000(10)
C4 C5 C6 C1 . 0.0000(10)
C51 C5 C6 C1 . 180.0000(10)
C4 C5 C6 C61 . 180.0000(10)
C51 C5 C6 C61 . 0.0000(10)
